data_7004699
loop_
_publ_author_name
'Liu, Xinfang'
'Liu, Wenlong'
'Lee, Kyungjin'
'Park, Mira'
'Ri, Hyeong-Cheol'
'Kim, Ghyung Hwa'
'Lah, Myoung Soo'

_publ_section_title
;
 A dodecanuclear metallamacrocycle having a multidentate bridging
 ligand in two different binding modes
;
_journal_issue 46
_journal_name_full 'Dalton Transactions'
_journal_page_first 6579
_journal_page_last 6583
_journal_paper_doi 10.1039/b810711d
_journal_year 2008
_chemical_formula_moiety 'C204 H192 Mn12 N24 O66'
_chemical_formula_sum 'C230 H294 Mn12 N24 O82'
_chemical_formula_weight 5366.17
_chemical_name_systematic
;
?
;
_space_group_IT_number 148
_symmetry_cell_setting rhombohedral
_symmetry_space_group_name_Hall '-R 3'
_symmetry_space_group_name_H-M 'R -3 :H'
_atom_sites_solution_hydrogens geom
_atom_sites_solution_primary direct
_atom_sites_solution_secondary difmap
_audit_creation_method SHELXL-97
_cell_angle_alpha 90.00
_cell_angle_beta 90.00
_cell_angle_gamma 120.00
_cell_formula_units_Z 3
_cell_length_a 29.040(4)
_cell_length_b 29.040(4)
_cell_length_c 26.733(5)
_cell_measurement_reflns_used 9406
_cell_measurement_temperature 100(2)
_cell_measurement_theta_max 26.57
_cell_measurement_theta_min 1.09
_cell_volume 19524(5)
_computing_cell_refinement HKL2000
_computing_data_collection 'PAL ADSC Quantum-210'
_computing_data_reduction HKL2000
_computing_molecular_graphics ORTEP3
_computing_publication_material WinGX
_computing_structure_refinement 'Bruker SHELXTL'
_computing_structure_solution 'Bruker SHELXTL'
_diffrn_ambient_temperature 100(2)
_diffrn_measured_fraction_theta_full 0.990
_diffrn_measured_fraction_theta_max 0.990
_diffrn_measurement_device_type 'CCD area detector'
_diffrn_measurement_method 'phi scans'
_diffrn_radiation_monochromator 'Pt coated Si double crystal'
_diffrn_radiation_source 'Fixed gap multipole wiggler beamline'
_diffrn_radiation_wavelength 0.70000
_diffrn_reflns_av_R_equivalents 0.0711
_diffrn_reflns_av_sigmaI/netI 0.0876
_diffrn_reflns_limit_h_max 23
_diffrn_reflns_limit_h_min -37
_diffrn_reflns_limit_k_max 37
_diffrn_reflns_limit_k_min -37
_diffrn_reflns_limit_l_max 29
_diffrn_reflns_limit_l_min -34
_diffrn_reflns_number 25353
_diffrn_reflns_theta_full 26.57
_diffrn_reflns_theta_max 26.57
_diffrn_reflns_theta_min 1.09
_exptl_absorpt_coefficient_mu 0.648
_exptl_absorpt_correction_T_max 0.9745
_exptl_absorpt_correction_T_min 0.9621
_exptl_absorpt_correction_type empirical
_exptl_absorpt_process_details HKL2000-Scalepack
_exptl_crystal_density_diffrn 1.369
_exptl_crystal_density_method 'not measured'
_exptl_crystal_F_000 8394
_exptl_crystal_size_max 0.06
_exptl_crystal_size_mid 0.04
_exptl_crystal_size_min 0.04
_refine_diff_density_max 0.535
_refine_diff_density_min -0.454
_refine_diff_density_rms 0.072
_refine_ls_extinction_method none
_refine_ls_goodness_of_fit_ref 0.890
_refine_ls_hydrogen_treatment constr
_refine_ls_matrix_type full
_refine_ls_number_parameters 462
_refine_ls_number_reflns 9406
_refine_ls_number_restraints 1
_refine_ls_restrained_S_all 0.890
_refine_ls_R_factor_all 0.1299
_refine_ls_R_factor_gt 0.0656
_refine_ls_shift/su_max 0.001
_refine_ls_shift/su_mean 0.000
_refine_ls_structure_factor_coef Fsqd
_refine_ls_weighting_details 'calc w=1/[\s^2^(Fo^2^)+(0.1197P)^2^+0.0000P] where P=(Fo^2^+2Fc^2^)/3'
_refine_ls_weighting_scheme calc
_refine_ls_wR_factor_gt 0.1896
_refine_ls_wR_factor_ref 0.2123
_reflns_number_gt 4103
_reflns_number_total 9406
_reflns_threshold_expression >2sigma(I)
_cod_data_source_file b810711d.txt
_cod_data_source_block p7_13ro
_cod_depositor_comments
;
The following automatic conversions were performed:
'_symmetry_cell_setting' value 'Rhombohedral' changed to 'rhombohedral'
according to '/home/saulius/struct/CIF-dictionaries/cif_core.dic'
dictionary named 'cif_core.dic' version 2.4.1 from
2010-06-29.

'_exptl_absorpt_correction_type' value 'Empirical' changed to
'empirical' according to
'/home/saulius/struct/CIF-dictionaries/cif_core.dic' dictionary named
'cif_core.dic' version 2.4.1 from 2010-06-29.

Automatic conversion script
Id: cif_fix_enum 1527 2010-12-29 10:47:43Z saulius 
;
_cod_original_sg_symbol_H-M R-3
_cod_database_code 7004699

loop_
_symmetry_equiv_pos_as_xyz
'x, y, z'
'-y, x-y, z'
'-x+y, -x, z'
'x+2/3, y+1/3, z+1/3'
'-y+2/3, x-y+1/3, z+1/3'
'-x+y+2/3, -x+1/3, z+1/3'
'x+1/3, y+2/3, z+2/3'
'-y+1/3, x-y+2/3, z+2/3'
'-x+y+1/3, -x+2/3, z+2/3'
'-x, -y, -z'
'y, -x+y, -z'
'x-y, x, -z'
'-x+2/3, -y+1/3, -z+1/3'
'y+2/3, -x+y+1/3, -z+1/3'
'x-y+2/3, x+1/3, -z+1/3'
'-x+1/3, -y+2/3, -z+2/3'
'y+1/3, -x+y+2/3, -z+2/3'
'x-y+1/3, x+2/3, -z+2/3'

loop_
_atom_site_label
_atom_site_type_symbol
_atom_site_fract_x
_atom_site_fract_y
_atom_site_fract_z
_atom_site_U_iso_or_equiv
_atom_site_adp_type
_atom_site_occupancy
_atom_site_symmetry_multiplicity
_atom_site_calc_flag
_atom_site_refinement_flags
_atom_site_disorder_assembly
_atom_site_disorder_group
Mn1A Mn 0.68023(2) 0.05249(3) 0.34106(3) 0.0681(2) Uani 1 1 d . . .
O1A O 0.67119(11) -0.01566(11) 0.33337(13) 0.0744(9) Uani 1 1 d . . .
O2A O 0.83739(11) 0.08815(11) 0.33945(12) 0.0689(8) Uani 1 1 d . A .
O3A O 0.70124(11) 0.12383(11) 0.35955(12) 0.0706(8) Uani 1 1 d . . .
O4A O 0.77499(12) 0.23917(12) 0.30192(15) 0.0801(9) Uani 1 1 d . . .
O5A O 0.76359(13) 0.17477(13) 0.46262(14) 0.0836(9) Uani 1 1 d . . .
N1A N 0.75655(13) 0.08288(13) 0.34202(15) 0.0658(10) Uani 1 1 d . . .
N2A N 0.78512(13) 0.13716(13) 0.35592(14) 0.0633(9) Uani 1 1 d . A .
C1A C 0.70646(19) -0.03035(17) 0.32452(17) 0.0696(12) Uani 1 1 d . . .
C2A C 0.76154(17) 0.00355(16) 0.32537(18) 0.0669(12) Uani 1 1 d . . .
C3A C 0.7951(2) -0.01719(18) 0.31720(18) 0.0750(13) Uani 1 1 d . . .
H3A H 0.8325 0.0061 0.3179 0.090 Uiso 1 1 calc R . .
C4A C 0.7755(2) -0.07066(18) 0.3081(2) 0.0809(14) Uani 1 1 d . . .
H4A H 0.7988 -0.0843 0.3032 0.097 Uiso 1 1 calc R . .
C5A C 0.7218(2) -0.10311(18) 0.30643(19) 0.0771(14) Uani 1 1 d . . .
H5A H 0.7077 -0.1398 0.2994 0.092 Uiso 1 1 calc R . .
C6A C 0.6871(2) -0.08449(18) 0.31461(18) 0.0739(13) Uani 1 1 d . . .
H6A H 0.6498 -0.1084 0.3136 0.089 Uiso 1 1 calc R . .
C7A C 0.78637(16) 0.06047(17) 0.33657(18) 0.0662(12) Uani 1 1 d . . .
C8A C 0.75243(17) 0.15469(17) 0.36499(18) 0.0668(12) Uani 1 1 d . . .
C9A C 0.77154(16) 0.20938(18) 0.38267(19) 0.0645(11) Uani 1 1 d . . .
C10A C 0.78169(17) 0.25069(18) 0.3506(2) 0.0724(14) Uani 1 1 d . . .
C11A C 0.7983(2) 0.3018(2) 0.3703(3) 0.0883(16) Uani 1 1 d . . .
H11A H 0.8078 0.3311 0.3486 0.106 Uiso 1 1 calc R . .
C12A C 0.8006(2) 0.3084(2) 0.4207(3) 0.0925(16) Uani 1 1 d . . .
H12A H 0.8100 0.3424 0.4338 0.111 Uiso 1 1 calc R . .
C13A C 0.79002(19) 0.2683(2) 0.4531(2) 0.0854(15) Uani 1 1 d . . .
H13A H 0.7923 0.2740 0.4883 0.103 Uiso 1 1 calc R . .
C14A C 0.77565(18) 0.21796(19) 0.4333(2) 0.0809(15) Uani 1 1 d . . .
C15A C 0.7847(2) 0.28116(18) 0.2677(2) 0.0868(15) Uani 1 1 d . . .
H15A H 0.7579 0.2918 0.2726 0.130 Uiso 1 1 calc R . .
H15B H 0.7827 0.2687 0.2333 0.130 Uiso 1 1 calc R . .
H15C H 0.8202 0.3117 0.2738 0.130 Uiso 1 1 calc R . .
C16A C 0.7678(2) 0.1811(2) 0.5155(2) 0.0999(17) Uani 1 1 d . . .
H16A H 0.8043 0.2080 0.5244 0.150 Uiso 1 1 calc R . .
H16B H 0.7591 0.1471 0.5312 0.150 Uiso 1 1 calc R . .
H16C H 0.7431 0.1924 0.5273 0.150 Uiso 1 1 calc R . .
Mn1B Mn 0.87278(2) 0.16452(2) 0.35476(3) 0.0656(2) Uani 1 1 d . . .
O1B O 0.87931(11) 0.15602(11) 0.42259(13) 0.0718(8) Uani 1 1 d . . .
O2B O 0.93586(11) 0.32024(11) 0.40021(12) 0.0694(8) Uani 1 1 d . . .
O3B O 0.87514(11) 0.18531(11) 0.28644(12) 0.0718(8) Uani 1 1 d . . .
O4B O 0.96916(13) 0.33318(12) 0.23682(12) 0.0777(9) Uani 1 1 d . . .
O5B O 0.80027(12) 0.17861(12) 0.22645(13) 0.0804(9) Uani 1 1 d . . .
O61 O 0.94756(12) 0.16211(12) 0.33912(15) 0.0884(11) Uani 0.50 1 d P A 1
O62 O 0.94756(12) 0.16211(12) 0.33912(15) 0.0884(11) Uani 0.50 1 d P A 2
N1B N 0.90340(13) 0.24008(14) 0.36343(15) 0.0637(9) Uani 1 1 d . . 1
N2B N 0.91010(13) 0.26776(13) 0.31816(15) 0.0655(9) Uani 1 1 d . . 1
C1B C 0.89022(17) 0.18979(17) 0.4587(2) 0.0673(12) Uani 1 1 d . . 1
C2B C 0.90727(16) 0.24406(18) 0.45288(19) 0.0666(12) Uani 1 1 d . . 1
C3B C 0.91788(18) 0.2765(2) 0.4953(2) 0.0790(14) Uani 1 1 d . . 1
H3B H 0.9288 0.3131 0.4910 0.095 Uiso 1 1 calc R . 1
C4B C 0.9127(2) 0.2563(2) 0.5432(2) 0.0874(15) Uani 1 1 d . . 1
H4B H 0.9196 0.2784 0.5717 0.105 Uiso 1 1 calc R . 1
C5B C 0.89714(19) 0.2026(2) 0.5485(2) 0.0878(15) Uani 1 1 d . . 1
H5B H 0.8945 0.1882 0.5810 0.105 Uiso 1 1 calc R . 1
C6B C 0.88564(19) 0.1707(2) 0.5076(2) 0.0838(15) Uani 1 1 d . . 1
H6B H 0.8741 0.1341 0.5124 0.101 Uiso 1 1 calc R . 1
C7B C 0.91594(16) 0.26969(18) 0.4037(2) 0.0657(12) Uani 1 1 d . . 1
C8B C 0.89119(17) 0.23506(18) 0.28020(19) 0.0691(12) Uani 1 1 d . . 1
C9B C 0.88608(20) 0.25415(18) 0.23044(19) 0.0729(13) Uani 1 1 d . . 1
C10B C 0.9247(2) 0.30105(19) 0.2082(2) 0.0794(14) Uani 1 1 d . . 1
C11B C 0.9188(2) 0.3143(2) 0.1587(2) 0.0874(15) Uani 1 1 d . . 1
H11B H 0.9455 0.3461 0.1436 0.105 Uiso 1 1 calc R . 1
C12B C 0.8743(2) 0.2805(2) 0.1332(2) 0.0921(16) Uani 1 1 d . . 1
H12B H 0.8710 0.2888 0.0995 0.110 Uiso 1 1 calc R . 1
C13B C 0.8334(2) 0.2348(2) 0.1537(2) 0.0849(15) Uani 1 1 d . . 1
H13B H 0.8023 0.2127 0.1348 0.102 Uiso 1 1 calc R . 1
C14B C 0.8387(2) 0.22131(19) 0.2030(2) 0.0761(13) Uani 1 1 d . . 1
C15B C 1.0097(2) 0.38267(18) 0.2149(2) 0.0906(16) Uani 1 1 d . . 1
H15D H 1.0215 0.3753 0.1831 0.136 Uiso 1 1 calc R . 1
H15E H 1.0399 0.4002 0.2378 0.136 Uiso 1 1 calc R . 1
H15F H 0.9949 0.4060 0.2089 0.136 Uiso 1 1 calc R . 1
C16B C 0.74952(19) 0.1493(2) 0.2021(2) 0.0910(16) Uani 1 1 d . . 1
H16D H 0.7365 0.1735 0.1933 0.137 Uiso 1 1 calc R . 1
H16E H 0.7242 0.1217 0.2248 0.137 Uiso 1 1 calc R . 1
H16F H 0.7533 0.1326 0.1717 0.137 Uiso 1 1 calc R . 1
C171 C 0.9528(4) 0.1409(4) 0.2900(4) 0.085(3) Uiso 0.50 1 d P A 1
H17A H 0.9638 0.1143 0.2973 0.102 Uiso 0.50 1 calc PR A 1
H17B H 0.9167 0.1210 0.2755 0.102 Uiso 0.50 1 calc PR A 1
C181 C 0.9878(6) 0.1750(6) 0.2504(6) 0.110(4) Uiso 0.50 1 d P A 1
C172 C 0.9975(11) 0.2079(12) 0.3290(10) 0.286(13) Uiso 0.50 1 d PD A 2
H17C H 1.0275 0.2074 0.3459 0.343 Uiso 0.50 1 calc PR A 2
H17D H 0.9980 0.2416 0.3363 0.343 Uiso 0.50 1 calc PR A 2
C182 C 0.9938(8) 0.1950(8) 0.2717(8) 0.157(7) Uiso 0.50 1 d PD A 2

loop_
_atom_site_aniso_label
_atom_site_aniso_U_11
_atom_site_aniso_U_22
_atom_site_aniso_U_33
_atom_site_aniso_U_23
_atom_site_aniso_U_13
_atom_site_aniso_U_12
Mn1A 0.0532(4) 0.0577(4) 0.0900(6) 0.0001(4) 0.0001(3) 0.0253(3)
O1A 0.0585(17) 0.0605(18) 0.103(3) -0.0001(16) -0.0026(16) 0.0288(15)
O2A 0.0636(19) 0.0583(17) 0.091(2) 0.0030(15) 0.0006(16) 0.0354(15)
O3A 0.0492(17) 0.0624(17) 0.097(2) -0.0037(16) -0.0001(15) 0.0258(14)
O4A 0.073(2) 0.0634(19) 0.092(3) -0.0008(18) -0.0044(19) 0.0252(16)
O5A 0.079(2) 0.081(2) 0.089(3) -0.009(2) -0.0040(19) 0.0391(18)
N1A 0.0537(19) 0.056(2) 0.090(3) -0.0028(19) 0.0007(18) 0.0293(18)
N2A 0.0512(19) 0.0500(19) 0.085(3) -0.0027(18) -0.0025(18) 0.0229(16)
C1A 0.074(3) 0.057(3) 0.070(3) 0.006(2) 0.001(2) 0.026(2)
C2A 0.066(3) 0.055(3) 0.082(3) 0.003(2) 0.000(2) 0.032(2)
C3A 0.071(3) 0.060(3) 0.093(4) 0.005(2) -0.004(3) 0.033(2)
C4A 0.084(4) 0.058(3) 0.103(4) 0.002(3) 0.002(3) 0.037(3)
C5A 0.089(4) 0.050(2) 0.086(4) 0.002(2) 0.002(3) 0.030(3)
C6A 0.076(3) 0.058(3) 0.083(4) 0.004(2) 0.000(3) 0.031(2)
C7A 0.051(3) 0.061(3) 0.079(3) 0.003(2) 0.000(2) 0.022(2)
C8A 0.060(3) 0.059(3) 0.081(3) 0.000(2) -0.005(2) 0.030(2)
C9A 0.050(2) 0.069(3) 0.075(3) -0.008(3) -0.006(2) 0.029(2)
C10A 0.054(3) 0.060(3) 0.107(5) 0.003(3) -0.001(3) 0.032(2)
C11A 0.080(3) 0.064(3) 0.124(5) 0.000(3) -0.010(3) 0.038(3)
C12A 0.093(4) 0.072(3) 0.117(5) -0.016(4) -0.015(4) 0.045(3)
C13A 0.076(3) 0.080(4) 0.103(4) -0.016(3) -0.005(3) 0.042(3)
C14A 0.064(3) 0.060(3) 0.119(5) 0.001(3) -0.009(3) 0.031(2)
C15A 0.082(3) 0.065(3) 0.107(4) 0.013(3) -0.003(3) 0.032(3)
C16A 0.096(4) 0.108(4) 0.096(5) -0.005(3) -0.001(3) 0.050(3)
Mn1B 0.0545(4) 0.0539(4) 0.0895(6) 0.0023(3) 0.0008(3) 0.0278(3)
O1B 0.0657(18) 0.0588(18) 0.091(2) 0.0039(17) -0.0022(16) 0.0310(15)
O2B 0.0674(18) 0.0595(18) 0.083(2) -0.0048(16) 0.0010(16) 0.0332(15)
O3B 0.0702(19) 0.0474(17) 0.095(2) 0.0031(15) 0.0005(16) 0.0270(14)
O4B 0.080(2) 0.0582(18) 0.084(2) 0.0050(16) 0.0129(18) 0.0266(17)
O5B 0.072(2) 0.0573(18) 0.101(3) 0.0015(17) -0.0071(18) 0.0242(16)
O61 0.0639(19) 0.069(2) 0.135(3) 0.006(2) 0.0170(19) 0.0353(17)
O62 0.0639(19) 0.069(2) 0.135(3) 0.006(2) 0.0170(19) 0.0353(17)
N1B 0.059(2) 0.059(2) 0.076(3) -0.002(2) -0.0043(19) 0.0318(17)
N2B 0.060(2) 0.056(2) 0.080(3) 0.005(2) 0.0009(19) 0.0286(18)
C1B 0.057(3) 0.057(3) 0.085(4) 0.001(3) -0.005(2) 0.026(2)
C2B 0.058(3) 0.067(3) 0.073(3) 0.001(3) -0.002(2) 0.029(2)
C3B 0.067(3) 0.072(3) 0.089(4) -0.001(3) 0.002(3) 0.028(2)
C4B 0.090(4) 0.087(4) 0.080(4) -0.005(3) -0.003(3) 0.041(3)
C5B 0.073(3) 0.087(4) 0.093(4) 0.007(3) 0.004(3) 0.032(3)
C6B 0.076(3) 0.071(3) 0.100(4) -0.003(3) -0.005(3) 0.033(3)
C7B 0.047(2) 0.058(3) 0.092(4) -0.004(3) -0.009(2) 0.027(2)
C8B 0.061(3) 0.062(3) 0.079(4) -0.008(3) 0.001(2) 0.026(2)
C9B 0.082(3) 0.057(3) 0.078(4) -0.002(2) -0.003(3) 0.033(2)
C10B 0.076(3) 0.058(3) 0.100(4) -0.007(3) -0.001(3) 0.030(3)
C11B 0.097(4) 0.062(3) 0.095(4) 0.014(3) 0.009(3) 0.034(3)
C12B 0.110(4) 0.077(4) 0.091(4) -0.004(3) 0.000(3) 0.048(4)
C13B 0.081(3) 0.074(3) 0.090(4) -0.002(3) -0.007(3) 0.032(3)
C14B 0.082(3) 0.064(3) 0.086(4) -0.006(3) -0.001(3) 0.039(3)
C15B 0.089(4) 0.059(3) 0.109(4) 0.009(3) 0.021(3) 0.026(3)
C16B 0.072(3) 0.079(3) 0.115(5) -0.012(3) -0.011(3) 0.033(3)

loop_
_atom_type_symbol
_atom_type_description
_atom_type_scat_dispersion_real
_atom_type_scat_dispersion_imag
_atom_type_scat_source
C C 0.0033 0.0016 'International Tables Vol C Tables 4.2.6.8 and 6.1.1.4'
H H 0.0000 0.0000 'International Tables Vol C Tables 4.2.6.8 and 6.1.1.4'
N N 0.0061 0.0033 'International Tables Vol C Tables 4.2.6.8 and 6.1.1.4'
O O 0.0106 0.0060 'International Tables Vol C Tables 4.2.6.8 and 6.1.1.4'
Mn Mn 0.3368 0.7283 'International Tables Vol C Tables 4.2.6.8 and 6.1.1.4'

loop_
_geom_angle_atom_site_label_1
_geom_angle_atom_site_label_2
_geom_angle_atom_site_label_3
_geom_angle
_geom_angle_site_symmetry_1
_geom_angle_site_symmetry_3
_geom_angle_publ_flag
O1A Mn1A O3A 167.14(14) . . ?
O1A Mn1A N1A 90.39(14) . . ?
O3A Mn1A N1A 80.19(13) . . ?
O1A Mn1A N2B 93.03(13) . 17 ?
O3A Mn1A N2B 95.46(13) . 17 ?
N1A Mn1A N2B 173.05(16) . 17 ?
O1A Mn1A O2B 91.09(13) . 17 ?
O3A Mn1A O2B 100.34(12) . 17 ?
N1A Mn1A O2B 110.09(14) . 17 ?
N2B Mn1A O2B 75.92(14) 17 17 ?
O1A Mn1A O4B 85.06(13) . 17 ?
O3A Mn1A O4B 87.24(12) . 17 ?
N1A Mn1A O4B 96.14(14) . 17 ?
N2B Mn1A O4B 78.15(14) 17 17 ?
O2B Mn1A O4B 153.53(11) 17 17 ?
C1A O1A Mn1A 130.0(3) . . ?
C7A O2A Mn1B 120.4(3) . . ?
C8A O3A Mn1A 114.3(3) . . ?
C10A O4A C15A 117.9(4) . . ?
C14A O5A C16A 119.0(4) . . ?
C7A N1A N2A 114.4(3) . . ?
C7A N1A Mn1A 131.0(3) . . ?
N2A N1A Mn1A 114.3(2) . . ?
C8A N2A N1A 110.4(3) . . ?
C8A N2A Mn1B 141.1(3) . . ?
N1A N2A Mn1B 108.6(2) . . ?
O1A C1A C2A 124.9(4) . . ?
O1A C1A C6A 117.2(4) . . ?
C2A C1A C6A 117.9(4) . . ?
C3A C2A C1A 119.6(4) . . ?
C3A C2A C7A 117.6(4) . . ?
C1A C2A C7A 122.8(4) . . ?
C4A C3A C2A 121.9(5) . . ?
C5A C4A C3A 117.9(5) . . ?
C4A C5A C6A 122.2(4) . . ?
C5A C6A C1A 120.5(4) . . ?
O2A C7A N1A 121.1(4) . . ?
O2A C7A C2A 118.7(4) . . ?
N1A C7A C2A 120.1(4) . . ?
O3A C8A N2A 120.8(4) . . ?
O3A C8A C9A 117.5(4) . . ?
N2A C8A C9A 121.6(4) . . ?
C14A C9A C10A 119.6(5) . . ?
C14A C9A C8A 117.7(4) . . ?
C10A C9A C8A 122.6(5) . . ?
O4A C10A C9A 116.5(4) . . ?
O4A C10A C11A 123.8(5) . . ?
C9A C10A C11A 119.6(5) . . ?
C12A C11A C10A 118.9(5) . . ?
C13A C12A C11A 122.6(5) . . ?
C12A C13A C14A 118.2(6) . . ?
O5A C14A C9A 116.1(4) . . ?
O5A C14A C13A 122.9(6) . . ?
C9A C14A C13A 120.9(5) . . ?
O1B Mn1B O3B 170.46(13) . . ?
O1B Mn1B N1B 90.83(15) . . ?
O3B Mn1B N1B 80.34(15) . . ?
O1B Mn1B O2A 94.82(13) . . ?
O3B Mn1B O2A 94.20(13) . . ?
N1B Mn1B O2A 173.65(15) . . ?
O1B Mn1B O61 90.75(14) . . ?
O3B Mn1B O61 87.10(14) . . ?
N1B Mn1B O61 98.92(13) . . ?
O2A Mn1B O61 83.93(12) . . ?
O1B Mn1B N2A 96.45(13) . . ?
O3B Mn1B N2A 88.87(13) . . ?
N1B Mn1B N2A 101.34(13) . . ?
O2A Mn1B N2A 75.17(12) . . ?
O61 Mn1B N2A 158.36(13) . . ?
C1B O1B Mn1B 129.0(3) . . ?
C7B O2B Mn1A 111.1(3) . 18_545 ?
C8B O3B Mn1B 114.4(3) . . ?
C10B O4B C15B 117.7(4) . . ?
C10B O4B Mn1A 121.0(3) . 18_545 ?
C15B O4B Mn1A 109.2(3) . 18_545 ?
C14B O5B C16B 118.0(4) . . ?
C171 O61 Mn1B 118.5(5) . . ?
C7B N1B N2B 114.7(4) . . ?
C7B N1B Mn1B 131.6(3) . . ?
N2B N1B Mn1B 113.5(3) . . ?
C8B N2B N1B 111.3(4) . . ?
C8B N2B Mn1A 134.6(3) . 18_545 ?
N1B N2B Mn1A 112.1(3) . 18_545 ?
O1B C1B C6B 117.1(4) . . ?
O1B C1B C2B 125.6(5) . . ?
C6B C1B C2B 117.2(5) . . ?
C1B C2B C3B 120.0(5) . . ?
C1B C2B C7B 122.8(5) . . ?
C3B C2B C7B 117.2(4) . . ?
C4B C3B C2B 121.3(5) . . ?
C3B C4B C5B 118.2(5) . . ?
C6B C5B C4B 120.7(5) . . ?
C5B C6B C1B 122.5(5) . . ?
O2B C7B N1B 120.5(4) . . ?
O2B C7B C2B 120.7(4) . . ?
N1B C7B C2B 118.8(4) . . ?
O3B C8B N2B 119.9(5) . . ?
O3B C8B C9B 119.3(4) . . ?
N2B C8B C9B 120.7(4) . . ?
C10B C9B C14B 118.1(5) . . ?
C10B C9B C8B 124.7(5) . . ?
C14B C9B C8B 117.2(4) . . ?
O4B C10B C9B 116.5(5) . . ?
O4B C10B C11B 122.3(5) . . ?
C9B C10B C11B 121.2(5) . . ?
C12B C11B C10B 118.5(5) . . ?
C11B C12B C13B 123.4(6) . . ?
C12B C13B C14B 118.7(5) . . ?
O5B C14B C13B 122.8(5) . . ?
O5B C14B C9B 117.2(5) . . ?
C13B C14B C9B 120.0(5) . . ?
C181 C171 O61 122.6(10) . . ?

loop_
_geom_bond_atom_site_label_1
_geom_bond_atom_site_label_2
_geom_bond_distance
_geom_bond_site_symmetry_2
_geom_bond_publ_flag
Mn1A O1A 1.873(3) . ?
Mn1A O3A 1.909(3) . ?
Mn1A N1A 1.933(3) . ?
Mn1A N2B 2.027(3) 17 ?
Mn1A O2B 2.132(3) 17 ?
Mn1A O4B 2.437(3) 17 ?
O1A C1A 1.313(5) . ?
O2A C7A 1.287(5) . ?
O2A Mn1B 1.965(3) . ?
O3A C8A 1.304(5) . ?
O4A C10A 1.334(6) . ?
O4A C15A 1.436(5) . ?
O5A C14A 1.367(6) . ?
O5A C16A 1.422(6) . ?
N1A C7A 1.326(5) . ?
N1A N2A 1.415(5) . ?
N2A C8A 1.305(5) . ?
N2A Mn1B 2.256(3) . ?
C1A C2A 1.398(6) . ?
C1A C6A 1.405(6) . ?
C2A C3A 1.395(6) . ?
C2A C7A 1.466(6) . ?
C3A C4A 1.382(6) . ?
C4A C5A 1.362(6) . ?
C5A C6A 1.378(6) . ?
C8A C9A 1.474(6) . ?
C9A C14A 1.371(7) . ?
C9A C10A 1.381(6) . ?
C10A C11A 1.413(7) . ?
C11A C12A 1.359(8) . ?
C12A C13A 1.358(7) . ?
C13A C14A 1.407(7) . ?
Mn1B O1B 1.852(3) . ?
Mn1B O3B 1.914(3) . ?
Mn1B N1B 1.926(4) . ?
Mn1B O61 2.247(3) . ?
O1B C1B 1.297(5) . ?
O2B C7B 1.284(5) . ?
O2B Mn1A 2.132(3) 18_545 ?
O3B C8B 1.288(5) . ?
O4B C10B 1.385(6) . ?
O4B C15B 1.450(5) . ?
O4B Mn1A 2.437(3) 18_545 ?
O5B C14B 1.338(6) . ?
O5B C16B 1.437(5) . ?
O61 C171 1.491(11) . ?
N1B C7B 1.312(6) . ?
N1B N2B 1.411(5) . ?
N2B C8B 1.308(5) . ?
N2B Mn1A 2.027(3) 18_545 ?
C1B C6B 1.401(7) . ?
C1B C2B 1.405(6) . ?
C2B C3B 1.406(6) . ?
C2B C7B 1.468(7) . ?
C3B C4B 1.387(7) . ?
C4B C5B 1.396(7) . ?
C5B C6B 1.363(7) . ?
C8B C9B 1.477(7) . ?
C9B C10B 1.393(6) . ?
C9B C14B 1.425(7) . ?
C10B C11B 1.411(7) . ?
C11B C12B 1.352(7) . ?
C12B C13B 1.377(7) . ?
C13B C14B 1.405(7) . ?
C171 C181 1.458(17) . ?
C172 C182 1.571(17) . ?
